data_2311782
loop_
_publ_author_name
'Fulle, Kyle'
'Sanjeewa, Liurukara D.'
'McMillen, Colin D.'
'Kolis, Joseph W.'

_publ_section_title
;
 Crystal chemistry and the role of ionic radius in rare earth
 tetrasilicates:
 Ba<sub>2</sub>RE<sub>2</sub>Si<sub>4</sub>O<sub>12</sub>F<sub>2</sub> (RE
 = Er<sup>3+</sup>-Lu<sup>3+</sup>) and
 Ba<sub>2</sub>RE<sub>2</sub>Si<sub>4</sub>O<sub>13</sub> (RE =
 La<sup>3+</sup>-Ho<sup>3+</sup>).
;
_journal_issue 'Pt 5'
_journal_name_full 'Acta crystallographica Section B, Structural science, crystal engineering and materials'
_journal_page_first 907
_journal_page_last 915
_journal_paper_doi 10.1107/S2052520617009544
_journal_volume 73
_journal_year 2017
_chemical_formula_sum 'Ba2 Dy2 O13 Si4'
_chemical_formula_weight 920.04
_space_group_crystal_system monoclinic
_space_group_IT_number 15
_space_group_name_Hall '-C 2yc'
_space_group_name_H-M_alt 'C 1 2/c 1'
_atom_sites_solution_primary direct
_atom_sites_solution_secondary difmap
_audit_creation_method SHELXL-2014/7
_cell_angle_alpha 90
_cell_angle_beta 104.077(15)
_cell_angle_gamma 90
_cell_formula_units_Z 4
_cell_length_a 12.8478(9)
_cell_length_b 5.2020(6)
_cell_length_c 17.525(3)
_cell_measurement_reflns_used 3018
_cell_measurement_temperature 298(2)
_cell_measurement_theta_max 26.7372
_cell_measurement_theta_min 2.3964
_cell_volume 1136.1(3)
_computing_cell_refinement 'CrystalClear (Rigaku/MSC, 2008)'
_computing_data_collection 'CrystalClear (Rigaku/MSC, 2008)'
_computing_data_reduction 'CrystalClear (Rigaku/MSC, 2008)'
_computing_molecular_graphics 'DIAMOND (Bradenburg, 1999)'
_computing_publication_material 'SHELXL-2014/7 (Sheldrick, 2014)'
_computing_structure_refinement 'SHELXL-2014/7 (Sheldrick, 2014)'
_computing_structure_solution 'SHELXL-2014/7 (Sheldrick, 2014)'
_diffrn_ambient_temperature 298(2)
_diffrn_detector_area_resol_mean 14.6199
_diffrn_measured_fraction_theta_full 0.997
_diffrn_measured_fraction_theta_max 0.985
_diffrn_measurement_device_type 'Rigaku AFC8S'
_diffrn_measurement_method '\w scans'
_diffrn_radiation_type MoK\a
_diffrn_radiation_wavelength 0.71073
_diffrn_reflns_av_R_equivalents 0.0747
_diffrn_reflns_av_unetI/netI 0.0458
_diffrn_reflns_Laue_measured_fraction_full 0.997
_diffrn_reflns_Laue_measured_fraction_max 0.985
_diffrn_reflns_limit_h_max 16
_diffrn_reflns_limit_h_min -16
_diffrn_reflns_limit_k_max 6
_diffrn_reflns_limit_k_min -6
_diffrn_reflns_limit_l_max 22
_diffrn_reflns_limit_l_min -21
_diffrn_reflns_number 4778
_diffrn_reflns_point_group_measured_fraction_full 0.997
_diffrn_reflns_point_group_measured_fraction_max 0.985
_diffrn_reflns_theta_full 25.242
_diffrn_reflns_theta_max 26.717
_diffrn_reflns_theta_min 3.269
_diffrn_source 'fine-focus sealed tube'
_exptl_absorpt_coefficient_mu 20.337
_exptl_absorpt_correction_T_max 1.0000
_exptl_absorpt_correction_T_min 0.4051
_exptl_absorpt_correction_type multi-scan
_exptl_absorpt_process_details 'REQAB, CrystalClear'
_exptl_crystal_colour green
_exptl_crystal_density_diffrn 5.379
_exptl_crystal_description block
_exptl_crystal_F_000 1616
_exptl_crystal_size_max 0.255
_exptl_crystal_size_mid 0.190
_exptl_crystal_size_min 0.175
_refine_diff_density_max 1.895
_refine_diff_density_min -4.004
_refine_diff_density_rms 0.572
_refine_ls_extinction_coef 0.0043(3)
_refine_ls_extinction_expression Fc^*^=kFc[1+0.001xFc^2^\l^3^/sin(2\q)]^-1/4^
_refine_ls_extinction_method 'SHELXL-2014/7 (Sheldrick 2014'
_refine_ls_goodness_of_fit_ref 1.162
_refine_ls_hydrogen_treatment undef
_refine_ls_matrix_type full
_refine_ls_number_parameters 97
_refine_ls_number_reflns 1190
_refine_ls_number_restraints 0
_refine_ls_restrained_S_all 1.162
_refine_ls_R_factor_all 0.0446
_refine_ls_R_factor_gt 0.0431
_refine_ls_shift/su_max 0.001
_refine_ls_shift/su_mean 0.000
_refine_ls_structure_factor_coef Fsqd
_refine_ls_weighting_details 'w=1/[\s^2^(Fo^2^)+(0.0790P)^2^+31.2028P] where P=(Fo^2^+2Fc^2^)/3'
_refine_ls_weighting_scheme calc
_refine_ls_wR_factor_gt 0.1283
_refine_ls_wR_factor_ref 0.1304
_reflns_Friedel_coverage 0.000
_reflns_number_gt 1130
_reflns_number_total 1190
_reflns_threshold_expression 'I > 2\s(I)'
_cod_data_source_file rm5005sup1.cif
_cod_data_source_block Dy
_cod_original_sg_symbol_H-M 'C 2/c'
_cod_database_code 2311782
_shelx_shelxl_version_number 2014/7
_shelx_space_group_comment
;
The symmetry employed for this shelxl refinement is uniquely defined
by the following loop, which should always be used as a source of
symmetry information in preference to the above space-group names.
They are only intended as comments.
;
_shelx_estimated_absorpt_t_min 0.110
_shelx_estimated_absorpt_t_max 0.175

loop_
_space_group_symop_operation_xyz
'x, y, z'
'-x, y, -z+1/2'
'x+1/2, y+1/2, z'
'-x+1/2, y+1/2, -z+1/2'
'-x, -y, -z'
'x, -y, z-1/2'
'-x+1/2, -y+1/2, -z'
'x+1/2, -y+1/2, z-1/2'

loop_
_atom_site_label
_atom_site_type_symbol
_atom_site_fract_x
_atom_site_fract_y
_atom_site_fract_z
_atom_site_U_iso_or_equiv
_atom_site_adp_type
_atom_site_occupancy
_atom_site_site_symmetry_order
_atom_site_calc_flag
_atom_site_refinement_flags_posn
_atom_site_refinement_flags_adp
_atom_site_refinement_flags_occupancy
Dy1 Dy 0.88648(3) 0.01023(7) 0.41576(3) 0.0076(3) Uani 1 1 d . . .
Ba1 Ba 0.66244(5) 0.49475(8) 0.33307(4) 0.0097(3) Uani 1 1 d . . .
Si1 Si 0.8806(2) -0.4678(5) 0.54261(16) 0.0080(6) Uani 1 1 d . . .
Si2 Si 1.0623(2) -0.5444(5) 0.68300(15) 0.0088(5) Uani 1 1 d . . .
O1 O 0.9803(4) -0.6448(11) 0.5994(3) 0.0122(11) Uani 1 1 d . . .
O2 O 0.7917(5) -0.4577(12) 0.5946(4) 0.0117(12) Uani 1 1 d . . .
O3 O 0.9292(4) -0.1771(11) 0.5366(3) 0.0099(11) Uani 1 1 d . . .
O4 O 0.8427(4) -0.6012(12) 0.4583(3) 0.0117(11) Uani 1 1 d . . .
O5 O 0.5000 0.1406(16) 0.2500 0.0121(16) Uani 1 2 d S T P
O6 O 0.9182(4) 0.2440(12) 0.3123(3) 0.0149(12) Uani 1 1 d . . .
O7 O 0.8353(4) -0.2698(11) 0.3078(3) 0.0119(11) Uani 1 1 d . . .

loop_
_atom_site_aniso_label
_atom_site_aniso_U_11
_atom_site_aniso_U_22
_atom_site_aniso_U_33
_atom_site_aniso_U_23
_atom_site_aniso_U_13
_atom_site_aniso_U_12
Dy1 0.0057(4) 0.0124(4) 0.0059(4) 0.00022(11) 0.0039(2) -0.00007(10)
Ba1 0.0080(4) 0.0139(4) 0.0084(5) -0.00091(14) 0.0043(3) -0.00187(13)
Si1 0.0061(10) 0.0122(11) 0.0070(13) -0.0003(8) 0.0040(9) -0.0011(7)
Si2 0.0072(11) 0.0132(10) 0.0068(12) 0.0004(9) 0.0032(9) -0.0003(8)
O1 0.011(2) 0.013(3) 0.012(3) 0.000(2) 0.003(2) 0.001(2)
O2 0.006(3) 0.019(3) 0.012(3) -0.003(2) 0.007(2) 0.000(2)
O3 0.009(2) 0.013(3) 0.008(3) -0.001(2) 0.002(2) 0.001(2)
O4 0.011(2) 0.015(3) 0.009(3) 0.001(2) 0.003(2) 0.001(2)
O5 0.012(3) 0.017(4) 0.010(4) 0.000 0.006(3) 0.000
O6 0.015(3) 0.019(3) 0.012(3) -0.003(2) 0.006(2) -0.004(2)
O7 0.007(2) 0.018(3) 0.013(3) -0.002(2) 0.006(2) 0.002(2)

loop_
_atom_type_symbol
_atom_type_description
_atom_type_scat_dispersion_real
_atom_type_scat_dispersion_imag
_atom_type_scat_source
O O 0.0106 0.0060 'International Tables Vol C Tables 4.2.6.8 and 6.1.1.4'
Si Si 0.0817 0.0704 'International Tables Vol C Tables 4.2.6.8 and 6.1.1.4'
Ba Ba -0.3244 2.2819 'International Tables Vol C Tables 4.2.6.8 and 6.1.1.4'
Dy Dy -0.1892 4.4098 'International Tables Vol C Tables 4.2.6.8 and 6.1.1.4'

loop_
_geom_angle_atom_site_label_1
_geom_angle_atom_site_label_2
_geom_angle_atom_site_label_3
_geom_angle
_geom_angle_site_symmetry_1
_geom_angle_site_symmetry_3
O2 Dy1 O4 78.9(2) 7_646 1_565
O2 Dy1 O3 91.9(2) 7_646 .
O4 Dy1 O3 95.6(2) 1_565 .
O2 Dy1 O6 111.7(2) 7_646 .
O4 Dy1 O6 83.9(2) 1_565 .
O3 Dy1 O6 155.74(19) . .
O2 Dy1 O7 77.4(2) 7_646 .
O4 Dy1 O7 140.6(2) 1_565 .
O3 Dy1 O7 116.2(2) . .
O6 Dy1 O7 76.2(2) . .
O2 Dy1 O3 159.3(2) 7_646 5_756
O4 Dy1 O3 82.52(18) 1_565 5_756
O3 Dy1 O3 80.9(2) . 5_756
O6 Dy1 O3 75.02(19) . 5_756
O7 Dy1 O3 123.19(18) . 5_756
O2 Dy1 O1 125.2(2) 7_646 5_746
O4 Dy1 O1 154.24(18) 1_565 5_746
O3 Dy1 O1 76.53(18) . 5_746
O6 Dy1 O1 93.35(19) . 5_746
O7 Dy1 O1 61.95(18) . 5_746
O3 Dy1 O1 72.07(18) 5_756 5_746
O2 Dy1 Si2 101.85(17) 7_646 5_746
O4 Dy1 Si2 165.83(15) 1_565 5_746
O3 Dy1 Si2 98.46(15) . 5_746
O6 Dy1 Si2 82.67(15) . 5_746
O7 Dy1 Si2 29.92(13) . 5_746
O3 Dy1 Si2 98.36(13) 5_756 5_746
O1 Dy1 Si2 32.07(13) 5_746 5_746
O2 Dy1 Si1 77.21(18) 7_646 .
O4 Dy1 Si1 113.28(15) 1_565 .
O3 Dy1 Si1 26.21(15) . .
O6 Dy1 Si1 162.31(15) . .
O7 Dy1 Si1 91.54(15) . .
O3 Dy1 Si1 102.20(14) 5_756 .
O1 Dy1 Si1 69.41(13) 5_746 .
Si2 Dy1 Si1 80.46(7) 5_746 .
O2 Dy1 Dy1 131.35(18) 7_646 5_756
O4 Dy1 Dy1 88.45(14) 1_565 5_756
O3 Dy1 Dy1 42.43(13) . 5_756
O6 Dy1 Dy1 113.41(14) . 5_756
O7 Dy1 Dy1 130.67(13) . 5_756
O3 Dy1 Dy1 38.43(13) 5_756 5_756
O1 Dy1 Dy1 69.08(12) 5_746 5_756
Si2 Dy1 Dy1 101.07(5) 5_746 5_756
Si1 Dy1 Dy1 65.14(5) . 5_756
O2 Dy1 Ba1 53.05(17) 7_646 .
O4 Dy1 Ba1 46.88(14) 1_565 .
O3 Dy1 Ba1 128.51(13) . .
O6 Dy1 Ba1 67.38(14) . .
O7 Dy1 Ba1 93.77(13) . .
O3 Dy1 Ba1 117.82(13) 5_756 .
O1 Dy1 Ba1 152.78(13) 5_746 .
Si2 Dy1 Ba1 122.52(5) 5_746 .
Si1 Dy1 Ba1 127.08(5) . .
Dy1 Dy1 Ba1 135.31(2) 5_756 .
O2 Dy1 Ba1 41.95(17) 7_646 1_545
O4 Dy1 Ba1 120.59(13) 1_565 1_545
O3 Dy1 Ba1 92.31(14) . 1_545
O6 Dy1 Ba1 108.85(14) . 1_545
O7 Dy1 Ba1 41.11(13) . 1_545
O3 Dy1 Ba1 156.60(13) 5_756 1_545
O1 Dy1 Ba1 84.59(12) 5_746 1_545
Si2 Dy1 Ba1 60.30(5) 5_746 1_545
Si1 Dy1 Ba1 66.84(5) . 1_545
Dy1 Dy1 Ba1 130.74(2) 5_756 1_545
Ba1 Dy1 Ba1 83.936(18) . 1_545
O7 Ba1 O2 64.86(18) 1_565 7_656
O7 Ba1 O4 69.58(17) 1_565 1_565
O2 Ba1 O4 75.53(19) 7_656 1_565
O7 Ba1 O6 77.10(17) 1_565 4_655
O2 Ba1 O6 90.24(19) 7_656 4_655
O4 Ba1 O6 146.67(16) 1_565 4_655
O7 Ba1 O7 83.85(12) 1_565 4_655
O2 Ba1 O7 142.14(19) 7_656 4_655
O4 Ba1 O7 114.31(16) 1_565 4_655
O6 Ba1 O7 61.03(17) 4_655 4_655
O7 Ba1 O5 137.42(13) 1_565 .
O2 Ba1 O5 147.76(17) 7_656 .
O4 Ba1 O5 129.29(17) 1_565 .
O6 Ba1 O5 77.12(16) 4_655 .
O7 Ba1 O5 53.98(11) 4_655 .
O7 Ba1 O3 118.91(16) 1_565 7_656
O2 Ba1 O3 55.95(18) 7_656 7_656
O4 Ba1 O3 82.08(15) 1_565 7_656
O6 Ba1 O3 114.87(15) 4_655 7_656
O7 Ba1 O3 156.33(14) 4_655 7_656
O5 Ba1 O3 102.57(11) . 7_656
O7 Ba1 O1 162.01(16) 1_565 7_646
O2 Ba1 O1 115.76(18) 7_656 7_646
O4 Ba1 O1 92.87(16) 1_565 7_646
O6 Ba1 O1 120.40(16) 4_655 7_646
O7 Ba1 O1 100.64(16) 4_655 7_646
O5 Ba1 O1 51.84(12) . 7_646
O3 Ba1 O1 59.93(16) 7_656 7_646
O7 Ba1 O2 113.77(17) 1_565 7_646
O2 Ba1 O2 128.1(3) 7_656 7_646
O4 Ba1 O2 58.54(17) 1_565 7_646
O6 Ba1 O2 141.59(18) 4_655 7_646
O7 Ba1 O2 82.87(17) 4_655 7_646
O5 Ba1 O2 70.78(18) . 7_646
O3 Ba1 O2 92.62(17) 7_656 7_646
O1 Ba1 O2 50.44(15) 7_646 7_646
O7 Ba1 Si1 92.61(13) 1_565 7_656
O2 Ba1 Si1 27.86(14) 7_656 7_656
O4 Ba1 Si1 82.01(12) 1_565 7_656
O6 Ba1 Si1 99.43(13) 4_655 7_656
O7 Ba1 Si1 160.45(13) 4_655 7_656
O5 Ba1 Si1 124.71(9) . 7_656
O3 Ba1 Si1 28.84(12) 7_656 7_656
O1 Ba1 Si1 88.65(12) 7_646 7_656
O2 Ba1 Si1 115.93(14) 7_646 7_656
O7 Ba1 Si2 110.45(13) 1_565 8_445
O2 Ba1 Si2 159.30(16) 7_656 8_445
O4 Ba1 Si2 123.01(13) 1_565 8_445
O6 Ba1 Si2 69.17(13) 4_655 8_445
O7 Ba1 Si2 26.59(11) 4_655 8_445
O5 Ba1 Si2 27.67(5) . 8_445
O3 Ba1 Si2 130.20(11) 7_656 8_445
O1 Ba1 Si2 75.27(12) 7_646 8_445
O2 Ba1 Si2 72.61(14) 7_646 8_445
Si1 Ba1 Si2 150.20(7) 7_656 8_445
O7 Ba1 Si2 23.99(13) 1_565 5_756
O2 Ba1 Si2 82.41(14) 7_656 5_756
O4 Ba1 Si2 56.03(12) 1_565 5_756
O6 Ba1 Si2 92.75(12) 4_655 5_756
O7 Ba1 Si2 75.51(11) 4_655 5_756
O5 Ba1 Si2 127.12(8) . 5_756
O3 Ba1 Si2 127.90(11) 7_656 5_756
O1 Ba1 Si2 140.33(11) 7_646 5_756
O2 Ba1 Si2 90.21(12) 7_646 5_756
Si1 Ba1 Si2 108.08(6) 7_656 5_756
Si2 Ba1 Si2 100.10(6) 8_445 5_756
O4 Si1 O2 115.8(3) . .
O4 Si1 O3 112.0(3) . .
O2 Si1 O3 109.5(3) . .
O4 Si1 O1 108.9(3) . .
O2 Si1 O1 102.9(3) . .
O3 Si1 O1 107.0(3) . .
O4 Si1 Dy1 76.1(2) . .
O2 Si1 Dy1 118.7(3) . .
O3 Si1 Dy1 37.5(2) . .
O1 Si1 Dy1 131.2(2) . .
O4 Si1 Ba1 147.3(2) . 7_656
O2 Si1 Ba1 51.3(2) . 7_656
O3 Si1 Ba1 60.2(2) . 7_656
O1 Si1 Ba1 103.5(2) . 7_656
Dy1 Si1 Ba1 85.51(6) . 7_656
O4 Si1 Ba1 99.8(2) . 7_646
O2 Si1 Ba1 57.1(2) . 7_646
O3 Si1 Ba1 147.9(2) . 7_646
O1 Si1 Ba1 55.9(2) . 7_646
Dy1 Si1 Ba1 172.51(9) . 7_646
Ba1 Si1 Ba1 95.12(7) 7_656 7_646
O6 Si2 O7 118.2(3) 5_756 5_746
O6 Si2 O5 111.1(4) 5_756 7_646
O7 Si2 O5 105.8(3) 5_746 7_646
O6 Si2 O1 114.4(3) 5_756 .
O7 Si2 O1 103.1(3) 5_746 .
O5 Si2 O1 102.6(3) 7_646 .
O6 Si2 Dy1 137.7(2) 5_756 5_746
O7 Si2 Dy1 46.8(2) 5_746 5_746
O5 Si2 Dy1 111.2(3) 7_646 5_746
O1 Si2 Dy1 56.4(2) . 5_746
O6 Si2 Ba1 126.4(2) 5_756 8_546
O7 Si2 Ba1 52.0(2) 5_746 8_546
O5 Si2 Ba1 54.54(19) 7_646 8_546
O1 Si2 Ba1 119.1(2) . 8_546
Dy1 Si2 Ba1 79.09(6) 5_746 8_546
O6 Si2 Ba1 77.8(2) 5_756 5_756
O7 Si2 Ba1 42.3(2) 5_746 5_756
O5 Si2 Ba1 136.69(14) 7_646 5_756
O1 Si2 Ba1 112.0(2) . 5_756
Dy1 Si2 Ba1 70.91(5) 5_746 5_756
Ba1 Si2 Ba1 85.37(6) 8_546 5_756
O6 Si2 Ba1 138.2(2) 5_756 7_646
O7 Si2 Ba1 103.5(2) 5_746 7_646
O5 Si2 Ba1 49.73(19) 7_646 7_646
O1 Si2 Ba1 54.3(2) . 7_646
Dy1 Si2 Ba1 74.44(5) 5_746 7_646
Ba1 Si2 Ba1 76.75(5) 8_546 7_646
Ba1 Si2 Ba1 143.38(8) 5_756 7_646
Si2 O1 Si1 125.0(4) . .
Si2 O1 Dy1 91.6(2) . 5_746
Si1 O1 Dy1 139.2(3) . 5_746
Si2 O1 Ba1 99.1(3) . 7_646
Si1 O1 Ba1 96.5(2) . 7_646
Dy1 O1 Ba1 94.38(17) 5_746 7_646
Si1 O2 Dy1 141.6(4) . 7_646
Si1 O2 Ba1 100.8(3) . 7_656
Dy1 O2 Ba1 104.2(2) 7_646 7_656
Si1 O2 Ba1 96.4(3) . 7_646
Dy1 O2 Ba1 90.7(2) 7_646 7_646
Ba1 O2 Ba1 128.1(3) 7_656 7_646
Si1 O3 Dy1 116.3(3) . .
Si1 O3 Dy1 130.4(3) . 5_756
Dy1 O3 Dy1 99.1(2) . 5_756
Si1 O3 Ba1 91.0(2) . 7_656
Dy1 O3 Ba1 121.9(2) . 7_656
Dy1 O3 Ba1 98.92(17) 5_756 7_656
Si1 O4 Dy1 130.3(3) . 1_545
Si1 O4 Ba1 130.6(3) . 1_545
Dy1 O4 Ba1 97.11(19) 1_545 1_545
Si2 O5 Si2 144.7(6) 8_445 7_646
Si2 O5 Ba1 104.48(17) 8_445 2_655
Si2 O5 Ba1 97.79(17) 7_646 2_655
Si2 O5 Ba1 97.79(17) 8_445 .
Si2 O5 Ba1 104.48(17) 7_646 .
Ba1 O5 Ba1 101.0(3) 2_655 .
Si2 O6 Dy1 122.5(3) 5_756 .
Si2 O6 Ba1 121.3(3) 5_756 4_645
Dy1 O6 Ba1 111.9(2) . 4_645
Si2 O7 Dy1 103.3(3) 5_746 .
Si2 O7 Ba1 113.7(3) 5_746 1_545
Dy1 O7 Ba1 103.4(2) . 1_545
Si2 O7 Ba1 101.4(3) 5_746 4_645
Dy1 O7 Ba1 109.9(2) . 4_645
Ba1 O7 Ba1 123.6(2) 1_545 4_645

loop_
_geom_bond_atom_site_label_1
_geom_bond_atom_site_label_2
_geom_bond_distance
_geom_bond_site_symmetry_2
Dy1 O2 2.268(6) 7_646
Dy1 O4 2.272(6) 1_565
Dy1 O3 2.274(5) .
Dy1 O6 2.300(6) .
Dy1 O7 2.351(6) .
Dy1 O3 2.468(5) 5_756
Dy1 O1 2.615(5) 5_746
Dy1 Si2 3.139(3) 5_746
Dy1 Si1 3.349(3) .
Dy1 Dy1 3.6121(11) 5_756
Dy1 Ba1 3.8352(8) .
Dy1 Ba1 3.9430(7) 1_545
Ba1 O7 2.666(5) 1_565
Ba1 O2 2.718(7) 7_656
Ba1 O4 2.821(5) 1_565
Ba1 O6 2.821(6) 4_655
Ba1 O7 2.833(6) 4_655
Ba1 O5 2.897(5) .
Ba1 O3 2.968(5) 7_656
Ba1 O1 3.022(6) 7_646
Ba1 O2 3.065(7) 7_646
Ba1 Si1 3.420(3) 7_656
Ba1 Si2 3.524(3) 8_445
Ba1 Si2 3.624(3) 5_756
Si1 O4 1.597(6) .
Si1 O2 1.627(7) .
Si1 O3 1.650(6) .
Si1 O1 1.690(6) .
Si1 Ba1 3.420(3) 7_656
Si1 Ba1 3.627(3) 7_646
Si2 O6 1.581(6) 5_756
Si2 O7 1.609(6) 5_746
Si2 O5 1.651(4) 7_646
Si2 O1 1.667(6) .
Si2 Dy1 3.139(3) 5_746
Si2 Ba1 3.523(3) 8_546
Si2 Ba1 3.624(2) 5_756
Si2 Ba1 3.676(3) 7_646
O1 Dy1 2.615(5) 5_746
O1 Ba1 3.022(6) 7_646
O2 Dy1 2.268(6) 7_646
O2 Ba1 2.718(7) 7_656
O2 Ba1 3.065(7) 7_646
O3 Dy1 2.469(5) 5_756
O3 Ba1 2.968(5) 7_656
O4 Dy1 2.272(6) 1_545
O4 Ba1 2.821(5) 1_545
O5 Si2 1.651(4) 8_445
O5 Si2 1.651(4) 7_646
O5 Ba1 2.897(5) 2_655
O6 Si2 1.581(6) 5_756
O6 Ba1 2.821(6) 4_645
O7 Si2 1.609(6) 5_746
O7 Ba1 2.666(5) 1_545
O7 Ba1 2.833(6) 4_645
